data_7049265
loop_
_publ_author_name
'Hong, Dongjing'
'Zhu, Xiancui'
'Wang, Shaowu'
'Wei, Yun'
'Zhou, Shuangliu'
'Huang, Zeming'
'Zhu, Shan'
'Wang, Ruru'
'Yue, Wenrun'
'Mu, Xiaolong'

_publ_section_title
;
 Synthesis, characterization, and reactivity of dinuclear
 organo-rare-earth-metal alkyl complexes supported by
 2-amidate-functionalized indolyl ligands: substituent effects on
 coordination and reactivity.
;
_journal_issue 16
_journal_name_full 'Dalton transactions (Cambridge, England : 2003)'
_journal_page_first 5230
_journal_page_last 5242
_journal_paper_doi 10.1039/c9dt00507b
_journal_volume 48
_journal_year 2019
_chemical_formula_moiety 'C66 H98 N4 O6 Si2 Y2'
_chemical_formula_sum 'C66 H98 N4 O6 Si2 Y2'
_chemical_formula_weight 1277.48
_space_group_crystal_system monoclinic
_space_group_IT_number 14
_space_group_name_Hall '-P 2ybc'
_space_group_name_H-M_alt 'P 1 21/c 1'
_symmetry_space_group_name_Hall '-P 2ybc'
_symmetry_space_group_name_H-M 'P 1 21/c 1'
_atom_sites_solution_hydrogens geom
_atom_sites_solution_primary dual
_audit_creation_date 2018-03-26
_audit_creation_method
;
Olex2 1.2
(compiled 2017.08.10 svn.r3458 for OlexSys, GUI svn.r5381)
;
_audit_update_record
;
2018-03-27 deposited with the CCDC.    2019-03-07 downloaded from the CCDC.
;
_cell_angle_alpha 90
_cell_angle_beta 118.885(7)
_cell_angle_gamma 90
_cell_formula_units_Z 2
_cell_length_a 11.8210(19)
_cell_length_b 17.250(3)
_cell_length_c 19.936(3)
_cell_measurement_reflns_used 3382
_cell_measurement_temperature 293(2)
_cell_measurement_theta_max 20.23
_cell_measurement_theta_min 2.29
_cell_volume 3559.4(10)
_computing_cell_refinement 'SAINT v7.34A (Bruker, 200?)'
_computing_data_collection 'Bruker SMART'
_computing_data_reduction 'SAINT v7.34A (Bruker, 200?)'
_computing_molecular_graphics 'Olex2 (Dolomanov et al., 2009)'
_computing_publication_material 'Olex2 (Dolomanov et al., 2009)'
_computing_structure_refinement 'ShelXL (Sheldrick, 2015)'
_computing_structure_solution 'ShelXT (Sheldrick, 2015)'
_diffrn_ambient_temperature 293.15
_diffrn_measured_fraction_theta_full 1.000
_diffrn_measured_fraction_theta_max 1.000
_diffrn_measurement_device_type 'CCD area detector'
_diffrn_measurement_method 'phi and omega scans'
_diffrn_radiation_monochromator graphite
_diffrn_radiation_type MoK\a
_diffrn_radiation_wavelength 0.71073
_diffrn_reflns_av_R_equivalents 0.1247
_diffrn_reflns_av_unetI/netI 0.1281
_diffrn_reflns_Laue_measured_fraction_full 1.000
_diffrn_reflns_Laue_measured_fraction_max 1.000
_diffrn_reflns_limit_h_max 14
_diffrn_reflns_limit_h_min -14
_diffrn_reflns_limit_k_max 20
_diffrn_reflns_limit_k_min -20
_diffrn_reflns_limit_l_max 23
_diffrn_reflns_limit_l_min -23
_diffrn_reflns_number 25189
_diffrn_reflns_point_group_measured_fraction_full 1.000
_diffrn_reflns_point_group_measured_fraction_max 1.000
_diffrn_reflns_theta_full 24.998
_diffrn_reflns_theta_max 24.998
_diffrn_reflns_theta_min 1.660
_exptl_absorpt_coefficient_mu 1.703
_exptl_absorpt_correction_type none
_exptl_crystal_colour colourless
_exptl_crystal_colour_primary colourless
_exptl_crystal_density_diffrn 1.192
_exptl_crystal_description block
_exptl_crystal_F_000 1352
_exptl_crystal_size_max 0.22
_exptl_crystal_size_mid 0.2
_exptl_crystal_size_min 0.19
_refine_diff_density_max 0.696
_refine_diff_density_min -0.479
_refine_diff_density_rms 0.077
_refine_ls_extinction_method none
_refine_ls_goodness_of_fit_ref 1.016
_refine_ls_hydrogen_treatment constr
_refine_ls_matrix_type full
_refine_ls_number_parameters 471
_refine_ls_number_reflns 6260
_refine_ls_number_restraints 1231
_refine_ls_restrained_S_all 0.981
_refine_ls_R_factor_all 0.1745
_refine_ls_R_factor_gt 0.0686
_refine_ls_shift/su_max 0.000
_refine_ls_shift/su_mean 0.000
_refine_ls_structure_factor_coef Fsqd
_refine_ls_weighting_details 'w=1/[\s^2^(Fo^2^)+(0.0701P)^2^+7.1813P] where P=(Fo^2^+2Fc^2^)/3'
_refine_ls_weighting_scheme calc
_refine_ls_wR_factor_gt 0.1436
_refine_ls_wR_factor_ref 0.1938
_reflns_Friedel_coverage 0.000
_reflns_number_gt 3020
_reflns_number_total 6260
_reflns_threshold_expression 'I > 2\s(I)'
_cod_data_source_file c9dt00507b2.cif
_cod_data_source_block 1c
_cod_depositor_comments 'Adding full bibliography for 7049263--7049284.cif.'
_cod_database_code 7049265
_shelx_shelxl_version_number 2018/1
_shelx_space_group_comment
;
The symmetry employed for this shelxl refinement is uniquely defined
by the following loop, which should always be used as a source of
symmetry information in preference to the above space-group names.
They are only intended as comments.
;
_shelx_estimated_absorpt_t_max 0.738
_shelx_estimated_absorpt_t_min 0.706
_olex2_refinement_description
;
1. Fixed Uiso
 At 1.2 times of:
  All C(H) groups, All C(H,H) groups
 At 1.5 times of:
  All C(H,H,H) groups
2. Restrained distances
 Y1-C22
 2.38 with sigma of 0.01
 C28-C29 = C27-C28
 1.54 with sigma of 0.01
 C31A-C30A
 1.54 with sigma of 0.01
 Si1-C23 \\sim Si1-C24 \\sim Si1-C25 \\sim Si1-C23' \\sim Si1-C24' \\sim
Si1-C25'
 with sigma of 0.02
 C23-C24 \\sim C24-C25 \\sim C25-C23 \\sim C23'-C24' \\sim C24'-C25' \\sim
C25'-C23'
 with sigma of 0.02
3. Rigid bond restraints
 Y1, C22
 with sigma for 1-2 distances of 0.001 and sigma for 1-3 distances of 0.002
 C3, C4, C16, C18
 with sigma for 1-2 distances of 0.001 and sigma for 1-3 distances of 0.002
 Si1, C22, C23, C24, C25, C23', C24', C25'
 with sigma for 1-2 distances of 0.001 and sigma for 1-3 distances of 0.002
 C12, C13
 with sigma for 1-2 distances of 0.001 and sigma for 1-3 distances of 0.002
 O2, C26, C27, C28, C29
 with sigma for 1-2 distances of 0.01 and sigma for 1-3 distances of 0.02
4. Uiso/Uaniso restraints and constraints
Y1 \\sim C22: within 2A with sigma of 0.001 and sigma for terminal atoms of
0.002
Si1 \\sim C22 \\sim C23 \\sim C24 \\sim C25 \\sim C23' \\sim C24' \\sim C25':
within 2A with sigma of 0.001 and sigma for terminal atoms of 0.002
O2 \\sim C26 \\sim C27 \\sim C28 \\sim C29: within 2A with sigma of 0.01 and
sigma for terminal atoms of 0.02
C1 \\sim C2 \\sim C3 \\sim C4 \\sim C5 \\sim C6 \\sim C7 \\sim C8 \\sim C9
\\sim C10 \\sim C11 \\sim C12 \\sim C13 \\sim C14 \\sim C15 \\sim C16 \\sim C17
\\sim C18 \\sim C19 \\sim C20 \\sim C21 \\sim C22 \\sim C30 \\sim C30A \\sim
C31 \\sim C31A \\sim C32 \\sim C32A \\sim C33 \\sim C33A \\sim C23 \\sim C24
\\sim C25 \\sim C26 \\sim C27 \\sim C28 \\sim C29 \\sim C23' \\sim C24' \\sim
C25' \\sim C26A \\sim C27A \\sim C28A \\sim C29A: within 3.8A with sigma of
0.01 and sigma for terminal atoms of 0.02
Uanis(C22) \\sim Ueq, Uanis(C28) \\sim Ueq: with sigma of 0.1 and sigma for
terminal atoms of 0.2
Uanis(C23) \\sim Ueq, Uanis(C24) \\sim Ueq, Uanis(C25) \\sim Ueq, Uanis(C26)
\\sim Ueq, Uanis(C27) \\sim Ueq, Uanis(C28) \\sim Ueq, Uanis(C29) \\sim Ueq:
with sigma of 0.01 and sigma for terminal atoms of 0.02
5. Others
 Sof(C30A)=Sof(H30C)=Sof(H30D)=Sof(C31A)=Sof(H31C)=Sof(H31D)=Sof(C32A)=
 Sof(H32C)=Sof(H32D)=Sof(C33A)=Sof(H33C)=Sof(H33D)=Sof(C23')=Sof(H23D)=
 Sof(H23E)=Sof(H23F)=Sof(C24')=Sof(H24D)=Sof(H24E)=Sof(H24F)=Sof(C25')=
 Sof(H25D)=Sof(H25E)=Sof(H25F)=Sof(C26A)=Sof(H26C)=Sof(H26D)=Sof(C27A)=
 Sof(H27C)=Sof(H27D)=Sof(C28A)=Sof(H28C)=Sof(H28D)=Sof(C29A)=Sof(H29C)=
 Sof(H29D)=1-FVAR(1)
 Sof(C30)=Sof(H30A)=Sof(H30B)=Sof(C31)=Sof(H31A)=Sof(H31B)=Sof(C32)=Sof(H32A)=
 Sof(H32B)=Sof(C33)=Sof(H33A)=Sof(H33B)=Sof(C23)=Sof(H23A)=Sof(H23B)=Sof(H23C)=
 Sof(C24)=Sof(H24A)=Sof(H24B)=Sof(H24C)=Sof(C25)=Sof(H25A)=Sof(H25B)=Sof(H25C)=
 Sof(C26)=Sof(H26A)=Sof(H26B)=Sof(C27)=Sof(H27A)=Sof(H27B)=Sof(C28)=Sof(H28A)=
 Sof(H28B)=Sof(C29)=Sof(H29A)=Sof(H29B)=FVAR(1)
6.a Ternary CH refined with riding coordinates:
 C16(H16), C19(H19)
6.b Secondary CH2 refined with riding coordinates:
 C22(H22A,H22B), C30(H30A,H30B), C30A(H30C,H30D), C31(H31A,H31B), C31A(H31C,
 H31D), C32(H32A,H32B), C32A(H32C,H32D), C33(H33A,H33B), C33A(H33C,H33D),
 C26(H26A,H26B), C27(H27A,H27B), C28(H28A,H28B), C29(H29A,H29B), C26A(H26C,
 H26D), C27A(H27C,H27D), C28A(H28C,H28D), C29A(H29C,H29D)
6.c Aromatic/amide H refined with riding coordinates:
 C2(H2), C4(H4), C5(H5), C6(H6), C7(H7), C12(H12), C13(H13), C14(H14)
6.d Idealised Me refined as rotating group:
 C17(H17A,H17B,H17C), C18(H18A,H18B,H18C), C20(H20A,H20B,H20C), C21(H21A,H21B,
 H21C), C23(H23A,H23B,H23C), C24(H24A,H24B,H24C), C25(H25A,H25B,H25C),
 C23'(H23D,H23E,H23F), C24'(H24D,H24E,H24F), C25'(H25D,H25E,H25F)
;
_olex2_submission_special_instructions 'No special instructions were received'

loop_
_space_group_symop_operation_xyz
'x, y, z'
'-x, y+1/2, -z+1/2'
'-x, -y, -z'
'x, -y-1/2, z-1/2'

loop_
_atom_site_label
_atom_site_type_symbol
_atom_site_fract_x
_atom_site_fract_y
_atom_site_fract_z
_atom_site_U_iso_or_equiv
_atom_site_adp_type
_atom_site_occupancy
_atom_site_site_symmetry_order
_atom_site_calc_flag
_atom_site_refinement_flags_posn
_atom_site_refinement_flags_adp
_atom_site_refinement_flags_occupancy
_atom_site_disorder_assembly
_atom_site_disorder_group
Y1 Y 0.98586(6) -0.05008(4) 0.58099(4) 0.0471(3) Uani 1 1 d D U . . .
Si1 Si 1.2854(3) -0.02529(19) 0.77998(17) 0.0984(9) Uani 1 1 d D U . . .
O1 O 0.9843(4) 0.0633(2) 0.5229(3) 0.0475(12) Uani 1 1 d . . . . .
O2 O 0.9179(5) -0.1557(3) 0.6278(3) 0.0747(15) Uani 1 1 d . U . . .
O3 O 0.7590(4) -0.0664(3) 0.4838(3) 0.0630(15) Uani 1 1 d . . . . .
N1 N 0.9024(5) 0.0533(3) 0.6220(3) 0.0505(15) Uani 1 1 d . . . . .
N2 N 0.9217(5) 0.1837(3) 0.4821(3) 0.0469(15) Uani 1 1 d . . . . .
C1 C 0.8877(6) 0.1245(4) 0.5862(4) 0.0526(14) Uani 1 1 d . U . . .
C2 C 0.8307(7) 0.1781(4) 0.6122(4) 0.0583(15) Uani 1 1 d . U . . .
H2 H 0.810746 0.229306 0.596185 0.070 Uiso 1 1 calc R . . . .
C3 C 0.8087(7) 0.1409(4) 0.6670(4) 0.0568(14) Uani 1 1 d . U . . .
C4 C 0.7585(7) 0.1632(5) 0.7152(4) 0.0637(15) Uani 1 1 d . U . . .
H4 H 0.725873 0.212971 0.711918 0.076 Uiso 1 1 calc R . . . .
C5 C 0.7579(8) 0.1117(5) 0.7666(5) 0.0718(18) Uani 1 1 d . U . . .
H5 H 0.726149 0.126874 0.799059 0.086 Uiso 1 1 calc R . . . .
C6 C 0.8035(8) 0.0375(5) 0.7713(5) 0.079(2) Uani 1 1 d . U . . .
H6 H 0.800731 0.003094 0.806406 0.094 Uiso 1 1 calc R . . . .
C7 C 0.8525(8) 0.0133(5) 0.7256(5) 0.0722(17) Uani 1 1 d . U . . .
H7 H 0.883968 -0.036852 0.729762 0.087 Uiso 1 1 calc R . . . .
C8 C 0.8549(7) 0.0647(4) 0.6725(4) 0.0579(15) Uani 1 1 d . U . . .
C9 C 0.9285(7) 0.1287(4) 0.5283(5) 0.0537(15) Uani 1 1 d . U . . .
C10 C 0.8640(7) 0.2568(4) 0.4799(5) 0.0589(15) Uani 1 1 d . U . . .
C11 C 0.9465(8) 0.3205(5) 0.5139(5) 0.0681(17) Uani 1 1 d . U . . .
C12 C 0.8928(8) 0.3936(5) 0.5102(5) 0.0781(19) Uani 1 1 d . U . . .
H12 H 0.946187 0.435777 0.534110 0.094 Uiso 1 1 calc R . . . .
C13 C 0.7625(8) 0.4030(5) 0.4717(5) 0.0780(19) Uani 1 1 d . U . . .
H13 H 0.727792 0.451856 0.469591 0.094 Uiso 1 1 calc R . . . .
C14 C 0.6808(8) 0.3419(5) 0.4358(5) 0.0708(18) Uani 1 1 d . U . . .
H14 H 0.591990 0.350054 0.409006 0.085 Uiso 1 1 calc R . . . .
C15 C 0.7305(7) 0.2673(4) 0.4393(5) 0.0606(15) Uani 1 1 d . U . . .
C16 C 1.0907(8) 0.3105(5) 0.5570(6) 0.082(2) Uani 1 1 d . U . . .
H16 H 1.110341 0.264239 0.535875 0.099 Uiso 1 1 calc R . . . .
C17 C 1.1649(9) 0.3772(6) 0.5467(6) 0.111(3) Uani 1 1 d . U . . .
H17A H 1.136486 0.384492 0.493166 0.166 Uiso 1 1 calc GR . . . .
H17B H 1.255609 0.365666 0.573038 0.166 Uiso 1 1 calc GR . . . .
H17C H 1.149430 0.423769 0.567467 0.166 Uiso 1 1 calc GR . . . .
C18 C 1.1403(10) 0.2955(6) 0.6398(6) 0.113(3) Uani 1 1 d . U . . .
H18A H 1.117579 0.338016 0.662022 0.170 Uiso 1 1 calc GR . . . .
H18B H 1.232575 0.290256 0.664774 0.170 Uiso 1 1 calc GR . . . .
H18C H 1.102763 0.248589 0.646073 0.170 Uiso 1 1 calc GR . . . .
C19 C 0.6376(7) 0.2021(5) 0.3972(5) 0.0678(17) Uani 1 1 d . U . . .
H19 H 0.688470 0.154747 0.405163 0.081 Uiso 1 1 calc R . . . .
C20 C 0.5621(9) 0.2174(5) 0.3110(5) 0.094(3) Uani 1 1 d . U . . .
H20A H 0.507071 0.261597 0.301325 0.141 Uiso 1 1 calc GR . . . .
H20B H 0.510388 0.172837 0.285478 0.141 Uiso 1 1 calc GR . . . .
H20C H 0.621445 0.227259 0.291958 0.141 Uiso 1 1 calc GR . . . .
C21 C 0.5445(8) 0.1878(5) 0.4292(5) 0.088(2) Uani 1 1 d . U . . .
H21A H 0.493485 0.233429 0.422177 0.132 Uiso 1 1 calc GR . . . .
H21B H 0.593155 0.175953 0.482859 0.132 Uiso 1 1 calc GR . . . .
H21C H 0.488687 0.145045 0.402672 0.132 Uiso 1 1 calc GR . . . .
C22 C 1.2035(7) -0.0577(6) 0.6807(5) 0.0959(11) Uani 1 1 d D U . . .
H22A H 1.223442 -0.112573 0.684073 0.115 Uiso 1 1 calc R . . . .
H22B H 1.252531 -0.033903 0.658754 0.115 Uiso 1 1 calc R . . . .
C30 C 0.7240(19) -0.119(2) 0.4198(17) 0.078(3) Uani 0.562(9) 1 d . U P A 1
H30A H 0.769926 -0.168148 0.436644 0.093 Uiso 0.562(9) 1 calc R . P A 1
H30B H 0.740502 -0.096681 0.380842 0.093 Uiso 0.562(9) 1 calc R . P A 1
C30A C 0.712(2) -0.124(3) 0.427(2) 0.077(3) Uani 0.438(9) 1 d D U P A 2
H30C H 0.704104 -0.172914 0.448426 0.092 Uiso 0.438(9) 1 calc R . P A 2
H30D H 0.771656 -0.131417 0.406874 0.092 Uiso 0.438(9) 1 calc R . P A 2
C31 C 0.5779(15) -0.1298(10) 0.3906(11) 0.081(3) Uani 0.562(9) 1 d . U P A 1
H31A H 0.560919 -0.162702 0.424175 0.097 Uiso 0.562(9) 1 calc R . P A 1
H31B H 0.533562 -0.150129 0.338808 0.097 Uiso 0.562(9) 1 calc R . P A 1
C31A C 0.5786(18) -0.0982(15) 0.3619(13) 0.080(3) Uani 0.438(9) 1 d D U P A 2
H31C H 0.526097 -0.140835 0.330738 0.095 Uiso 0.438(9) 1 calc R . P A 2
H31D H 0.583936 -0.057511 0.329969 0.095 Uiso 0.438(9) 1 calc R . P A 2
C32 C 0.5408(17) -0.0401(10) 0.3944(11) 0.080(3) Uani 0.562(9) 1 d . U P A 1
H32A H 0.545243 -0.008663 0.355376 0.096 Uiso 0.562(9) 1 calc R . P A 1
H32B H 0.456025 -0.034978 0.390384 0.096 Uiso 0.562(9) 1 calc R . P A 1
C32A C 0.536(2) -0.0676(13) 0.4209(13) 0.072(3) Uani 0.438(9) 1 d . U P A 2
H32C H 0.454568 -0.039535 0.396427 0.087 Uiso 0.438(9) 1 calc R . P A 2
H32D H 0.531962 -0.108461 0.453247 0.087 Uiso 0.438(9) 1 calc R . P A 2
C33 C 0.650(4) -0.020(2) 0.4757(15) 0.072(3) Uani 0.562(9) 1 d . U P A 1
H33A H 0.670820 0.034392 0.480374 0.086 Uiso 0.562(9) 1 calc R . P A 1
H33B H 0.626426 -0.034658 0.514244 0.086 Uiso 0.562(9) 1 calc R . P A 1
C33A C 0.648(5) -0.016(3) 0.462(2) 0.073(3) Uani 0.438(9) 1 d . U P A 2
H33C H 0.647342 0.025069 0.428629 0.087 Uiso 0.438(9) 1 calc R . P A 2
H33D H 0.649011 0.006272 0.506578 0.087 Uiso 0.438(9) 1 calc R . P A 2
C23 C 1.4672(10) -0.0312(10) 0.8237(10) 0.0996(13) Uani 0.562(9) 1 d D U P A 1
H23A H 1.492341 -0.084218 0.824216 0.149 Uiso 0.562(9) 1 calc GR . P A 1
H23B H 1.506894 -0.011676 0.875144 0.149 Uiso 0.562(9) 1 calc GR . P A 1
H23C H 1.494585 -0.000730 0.793818 0.149 Uiso 0.562(9) 1 calc GR . P A 1
C24 C 1.2469(15) 0.0768(7) 0.7893(10) 0.0997(14) Uani 0.562(9) 1 d D U P A 1
H24A H 1.233790 0.105362 0.744803 0.150 Uiso 0.562(9) 1 calc GR . P A 1
H24B H 1.317179 0.099259 0.834120 0.150 Uiso 0.562(9) 1 calc GR . P A 1
H24C H 1.169700 0.078683 0.793852 0.150 Uiso 0.562(9) 1 calc GR . P A 1
C25 C 1.2351(14) -0.0886(9) 0.8369(9) 0.0996(12) Uani 0.562(9) 1 d D U P A 1
H25A H 1.143031 -0.095275 0.809642 0.149 Uiso 0.562(9) 1 calc GR . P A 1
H25B H 1.260096 -0.064961 0.885617 0.149 Uiso 0.562(9) 1 calc GR . P A 1
H25C H 1.276316 -0.138278 0.844567 0.149 Uiso 0.562(9) 1 calc GR . P A 1
C26 C 1.001(2) -0.2259(14) 0.6575(12) 0.076(3) Uani 0.562(9) 1 d . U P A 1
H26A H 1.047951 -0.233662 0.629306 0.091 Uiso 0.562(9) 1 calc R . P A 1
H26B H 1.063710 -0.218396 0.711044 0.091 Uiso 0.562(9) 1 calc R . P A 1
C27 C 0.9255(13) -0.2920(10) 0.6498(10) 0.082(3) Uani 0.562(9) 1 d D U P A 1
H27A H 0.948658 -0.314288 0.699425 0.098 Uiso 0.562(9) 1 calc R . P A 1
H27B H 0.936181 -0.331013 0.618249 0.098 Uiso 0.562(9) 1 calc R . P A 1
C28 C 0.7869(12) -0.2612(8) 0.6111(11) 0.081(3) Uani 0.562(9) 1 d D U P A 1
H28A H 0.736174 -0.287091 0.630808 0.097 Uiso 0.562(9) 1 calc R . P A 1
H28B H 0.745460 -0.268581 0.556070 0.097 Uiso 0.562(9) 1 calc R . P A 1
C29 C 0.8019(19) -0.1733(9) 0.6316(11) 0.076(2) Uani 0.562(9) 1 d D U P A 1
H29A H 0.728729 -0.143480 0.594588 0.091 Uiso 0.562(9) 1 calc R . P A 1
H29B H 0.813040 -0.164395 0.682514 0.091 Uiso 0.562(9) 1 calc R . P A 1
C23' C 1.4489(14) -0.0646(12) 0.8494(11) 0.0995(14) Uani 0.438(9) 1 d D U P A 2
H23D H 1.441178 -0.118316 0.859128 0.149 Uiso 0.438(9) 1 calc GR . P A 2
H23E H 1.482979 -0.036087 0.896599 0.149 Uiso 0.438(9) 1 calc GR . P A 2
H23F H 1.505986 -0.059433 0.828137 0.149 Uiso 0.438(9) 1 calc GR . P A 2
C24' C 1.3062(19) 0.0837(8) 0.7742(13) 0.0990(14) Uani 0.438(9) 1 d D U P A 2
H24D H 1.367961 0.093226 0.756856 0.148 Uiso 0.438(9) 1 calc GR . P A 2
H24E H 1.336436 0.106377 0.823893 0.148 Uiso 0.438(9) 1 calc GR . P A 2
H24F H 1.224759 0.106377 0.738785 0.148 Uiso 0.438(9) 1 calc GR . P A 2
C25' C 1.1843(17) -0.0339(13) 0.8304(11) 0.0991(11) Uani 0.438(9) 1 d D U P A 2
H25D H 1.110917 -0.000129 0.806272 0.149 Uiso 0.438(9) 1 calc GR . P A 2
H25E H 1.235736 -0.019567 0.883268 0.149 Uiso 0.438(9) 1 calc GR . P A 2
H25F H 1.155386 -0.086483 0.827226 0.149 Uiso 0.438(9) 1 calc GR . P A 2
C26A C 1.007(3) -0.2134(19) 0.6792(16) 0.081(3) Uani 0.438(9) 1 d . U P A 2
H26C H 1.064073 -0.191036 0.729005 0.097 Uiso 0.438(9) 1 calc R . P A 2
H26D H 1.059093 -0.235219 0.658249 0.097 Uiso 0.438(9) 1 calc R . P A 2
C27A C 0.920(2) -0.2741(14) 0.6850(13) 0.082(3) Uani 0.438(9) 1 d . U P A 2
H27C H 0.909929 -0.317572 0.651624 0.099 Uiso 0.438(9) 1 calc R . P A 2
H27D H 0.956712 -0.292996 0.737183 0.099 Uiso 0.438(9) 1 calc R . P A 2
C28A C 0.8049(19) -0.2390(14) 0.6632(14) 0.082(3) Uani 0.438(9) 1 d . U P A 2
H28C H 0.804392 -0.215938 0.707395 0.099 Uiso 0.438(9) 1 calc R . P A 2
H28D H 0.736019 -0.277095 0.641402 0.099 Uiso 0.438(9) 1 calc R . P A 2
C29A C 0.783(2) -0.1772(14) 0.6047(14) 0.077(3) Uani 0.438(9) 1 d . U P A 2
H29C H 0.738082 -0.197558 0.552883 0.093 Uiso 0.438(9) 1 calc R . P A 2
H29D H 0.734300 -0.133746 0.608912 0.093 Uiso 0.438(9) 1 calc R . P A 2

loop_
_atom_site_aniso_label
_atom_site_aniso_U_11
_atom_site_aniso_U_22
_atom_site_aniso_U_33
_atom_site_aniso_U_23
_atom_site_aniso_U_13
_atom_site_aniso_U_12
Y1 0.0389(4) 0.0440(4) 0.0615(5) 0.0083(4) 0.0268(3) 0.0042(4)
Si1 0.0651(13) 0.120(2) 0.0821(17) -0.0199(16) 0.0135(10) 0.0068(15)
O1 0.047(3) 0.038(3) 0.066(3) 0.003(2) 0.034(3) 0.007(2)
O2 0.051(3) 0.074(3) 0.101(4) 0.034(3) 0.038(3) 0.009(3)
O3 0.038(3) 0.064(4) 0.079(4) -0.006(3) 0.023(3) 0.004(3)
N1 0.046(3) 0.052(4) 0.054(4) 0.007(3) 0.024(3) 0.005(3)
N2 0.039(3) 0.041(3) 0.067(4) -0.003(3) 0.031(3) 0.001(3)
C1 0.048(3) 0.055(3) 0.070(3) 0.000(3) 0.041(2) 0.002(2)
C2 0.054(3) 0.059(3) 0.074(3) 0.001(3) 0.040(2) 0.003(2)
C3 0.051(3) 0.061(3) 0.068(3) -0.001(3) 0.036(2) 0.003(3)
C4 0.059(3) 0.072(3) 0.070(3) -0.005(3) 0.039(3) 0.004(3)
C5 0.070(3) 0.083(4) 0.071(4) -0.003(3) 0.041(3) 0.007(3)
C6 0.079(4) 0.086(4) 0.077(4) 0.012(4) 0.044(3) 0.007(4)
C7 0.069(3) 0.077(3) 0.076(3) 0.007(3) 0.040(3) 0.008(3)
C8 0.053(3) 0.066(3) 0.066(3) 0.004(3) 0.038(3) 0.004(3)
C9 0.051(3) 0.049(3) 0.074(3) -0.006(3) 0.040(2) 0.000(3)
C10 0.061(3) 0.052(3) 0.080(3) 0.003(3) 0.046(2) 0.003(2)
C11 0.067(3) 0.053(3) 0.088(3) 0.002(3) 0.041(3) 0.001(3)
C12 0.076(3) 0.054(3) 0.096(4) -0.004(3) 0.035(3) 0.001(3)
C13 0.079(3) 0.056(3) 0.094(4) -0.001(3) 0.037(3) 0.011(3)
C14 0.069(3) 0.059(3) 0.088(4) 0.003(3) 0.041(3) 0.013(3)
C15 0.062(3) 0.054(3) 0.079(3) 0.003(3) 0.044(3) 0.005(3)
C16 0.073(4) 0.055(4) 0.108(4) -0.008(3) 0.034(3) -0.003(3)
C17 0.092(6) 0.089(6) 0.142(7) -0.008(6) 0.050(5) -0.018(5)
C18 0.100(6) 0.089(6) 0.109(4) 0.012(5) 0.017(5) -0.013(5)
C19 0.058(3) 0.060(3) 0.087(3) 0.004(3) 0.036(3) 0.009(3)
C20 0.082(5) 0.088(6) 0.097(6) -0.005(5) 0.031(5) 0.011(5)
C21 0.064(5) 0.089(5) 0.109(5) 0.007(5) 0.041(4) 0.001(4)
C22 0.0602(14) 0.118(2) 0.0810(18) -0.0186(17) 0.0118(11) 0.0073(17)
C30 0.051(4) 0.078(5) 0.095(5) -0.001(4) 0.028(4) 0.002(4)
C30A 0.052(4) 0.078(4) 0.094(5) 0.001(4) 0.030(4) 0.002(4)
C31 0.054(4) 0.079(5) 0.095(5) 0.000(4) 0.024(4) -0.002(4)
C31A 0.054(4) 0.079(5) 0.094(5) 0.001(5) 0.026(4) -0.001(4)
C32 0.052(4) 0.081(5) 0.097(5) 0.001(4) 0.027(4) 0.004(4)
C32A 0.047(4) 0.077(5) 0.092(5) 0.005(5) 0.033(4) 0.003(4)
C33 0.050(3) 0.074(4) 0.089(4) 0.002(4) 0.032(4) 0.004(3)
C33A 0.050(4) 0.074(4) 0.091(5) 0.000(4) 0.031(4) 0.004(4)
C23 0.0651(15) 0.121(3) 0.082(2) -0.019(2) 0.0116(15) 0.0061(19)
C24 0.066(2) 0.121(2) 0.084(2) -0.021(2) 0.0139(18) 0.0064(19)
C25 0.0675(19) 0.121(3) 0.082(2) -0.019(2) 0.0142(16) 0.007(2)
C26 0.058(3) 0.080(4) 0.087(4) 0.015(4) 0.033(3) 0.003(3)
C27 0.066(4) 0.081(4) 0.090(5) 0.008(4) 0.031(4) 0.000(4)
C28 0.064(4) 0.083(4) 0.089(5) 0.011(4) 0.031(4) -0.003(4)
C29 0.059(3) 0.080(3) 0.088(4) 0.015(3) 0.036(3) 0.000(3)
C23' 0.0654(17) 0.121(3) 0.082(2) -0.019(2) 0.0120(15) 0.006(2)
C24' 0.066(2) 0.120(2) 0.083(2) -0.021(2) 0.0144(18) 0.0064(19)
C25' 0.0670(18) 0.121(3) 0.082(2) -0.019(2) 0.0143(14) 0.008(2)
C26A 0.061(4) 0.085(4) 0.088(5) 0.012(4) 0.028(4) 0.000(4)
C27A 0.064(4) 0.084(5) 0.091(5) 0.017(4) 0.031(4) 0.000(4)
C28A 0.063(4) 0.085(5) 0.091(5) 0.017(4) 0.032(4) -0.003(4)
C29A 0.057(3) 0.080(4) 0.090(4) 0.011(4) 0.032(4) -0.001(3)

loop_
_atom_type_symbol
_atom_type_description
_atom_type_scat_dispersion_real
_atom_type_scat_dispersion_imag
_atom_type_scat_source
C C 0.0033 0.0016 'International Tables Vol C Tables 4.2.6.8 and 6.1.1.4'
H H 0.0000 0.0000 'International Tables Vol C Tables 4.2.6.8 and 6.1.1.4'
N N 0.0061 0.0033 'International Tables Vol C Tables 4.2.6.8 and 6.1.1.4'
O O 0.0106 0.0060 'International Tables Vol C Tables 4.2.6.8 and 6.1.1.4'
Si Si 0.0817 0.0704 'International Tables Vol C Tables 4.2.6.8 and 6.1.1.4'
Y Y -2.7962 3.5667 'International Tables Vol C Tables 4.2.6.8 and 6.1.1.4'

loop_
_geom_angle_atom_site_label_1
_geom_angle_atom_site_label_2
_geom_angle_atom_site_label_3
_geom_angle
_geom_angle_site_symmetry_1
_geom_angle_site_symmetry_3
O1 Y1 Y1 32.81(10) 3_756 3_756
O1 Y1 Y1 32.88(11) . 3_756
O1 Y1 O1 65.70(18) . 3_756
O1 Y1 O2 161.42(16) . .
O1 Y1 O2 121.02(18) 3_756 .
O1 Y1 O3 81.97(16) 3_756 .
O1 Y1 O3 87.66(16) . .
O1 Y1 N1 67.97(17) . .
O1 Y1 N1 131.64(17) 3_756 .
O1 Y1 C22 102.3(3) . .
O1 Y1 C22 100.1(3) 3_756 .
O2 Y1 Y1 150.53(15) . 3_756
O2 Y1 O3 76.86(18) . .
O2 Y1 N1 99.58(19) . .
O2 Y1 C22 93.7(3) . .
O3 Y1 Y1 83.83(12) . 3_756
N1 Y1 Y1 99.95(14) . 3_756
N1 Y1 O3 83.10(17) . .
N1 Y1 C22 102.5(3) . .
C22 Y1 Y1 103.4(3) . 3_756
C22 Y1 O3 169.8(3) . .
C22 Si1 C23 111.9(6) . .
C22 Si1 C24 112.0(6) . .
C22 Si1 C25 108.8(6) . .
C22 Si1 C23' 120.6(8) . .
C22 Si1 C24' 104.7(8) . .
C22 Si1 C25' 114.2(7) . .
C24 Si1 C23 106.6(6) . .
C24 Si1 C25 109.3(6) . .
C25 Si1 C23 108.2(6) . .
C23' Si1 C24' 106.5(7) . .
C23' Si1 C25' 105.5(7) . .
C25' Si1 C24' 104.0(7) . .
Y1 O1 Y1 114.30(18) . 3_756
C9 O1 Y1 124.6(4) . .
C9 O1 Y1 117.3(4) . 3_756
C26 O2 Y1 119.9(10) . .
C29 O2 Y1 134.3(8) . .
C29 O2 C26 105.7(13) . .
C26A O2 Y1 122.6(14) . .
C26A O2 C29A 110.8(17) . .
C29A O2 Y1 126.4(9) . .
C30 O3 Y1 120.3(9) . .
C30A O3 Y1 125.0(11) . .
C30A O3 C33A 103(2) . .
C33 O3 Y1 126.7(13) . .
C33 O3 C30 112.5(15) . .
C33A O3 Y1 131.0(17) . .
C1 N1 Y1 117.3(4) . .
C8 N1 Y1 137.9(5) . .
C8 N1 C1 104.8(6) . .
C9 N2 C10 122.2(6) . .
N1 C1 C9 116.5(6) . .
C2 C1 N1 111.1(6) . .
C2 C1 C9 132.3(7) . .
C1 C2 H2 126.4 . .
C1 C2 C3 107.1(7) . .
C3 C2 H2 126.4 . .
C2 C3 C4 135.2(8) . .
C2 C3 C8 106.1(6) . .
C4 C3 C8 118.6(7) . .
C3 C4 H4 120.2 . .
C5 C4 C3 119.6(8) . .
C5 C4 H4 120.2 . .
C4 C5 H5 119.4 . .
C4 C5 C6 121.1(8) . .
C6 C5 H5 119.4 . .
C5 C6 H6 119.4 . .
C7 C6 C5 121.3(9) . .
C7 C6 H6 119.4 . .
C6 C7 H7 120.4 . .
C6 C7 C8 119.1(8) . .
C8 C7 H7 120.4 . .
N1 C8 C3 110.8(7) . .
N1 C8 C7 128.9(7) . .
C7 C8 C3 120.3(7) . .
O1 C9 C1 112.9(7) . .
N2 C9 O1 115.0(6) . .
N2 C9 C1 132.1(7) . .
C11 C10 N2 117.8(7) . .
C15 C10 N2 121.7(7) . .
C15 C10 C11 120.2(7) . .
C10 C11 C16 121.0(7) . .
C12 C11 C10 119.2(8) . .
C12 C11 C16 119.7(8) . .
C11 C12 H12 120.0 . .
C13 C12 C11 120.0(8) . .
C13 C12 H12 120.0 . .
C12 C13 H13 119.2 . .
C12 C13 C14 121.5(8) . .
C14 C13 H13 119.2 . .
C13 C14 H14 119.8 . .
C13 C14 C15 120.3(8) . .
C15 C14 H14 119.8 . .
C10 C15 C14 118.6(7) . .
C10 C15 C19 122.6(7) . .
C14 C15 C19 118.7(7) . .
C11 C16 H16 106.7 . .
C11 C16 C17 113.9(8) . .
C17 C16 H16 106.7 . .
C18 C16 C11 112.6(8) . .
C18 C16 H16 106.7 . .
C18 C16 C17 109.7(8) . .
C16 C17 H17A 109.5 . .
C16 C17 H17B 109.5 . .
C16 C17 H17C 109.5 . .
H17A C17 H17B 109.5 . .
H17A C17 H17C 109.5 . .
H17B C17 H17C 109.5 . .
C16 C18 H18A 109.5 . .
C16 C18 H18B 109.5 . .
C16 C18 H18C 109.5 . .
H18A C18 H18B 109.5 . .
H18A C18 H18C 109.5 . .
H18B C18 H18C 109.5 . .
C15 C19 H19 107.8 . .
C15 C19 C20 111.6(7) . .
C15 C19 C21 111.2(7) . .
C20 C19 H19 107.8 . .
C20 C19 C21 110.4(7) . .
C21 C19 H19 107.8 . .
C19 C20 H20A 109.5 . .
C19 C20 H20B 109.5 . .
C19 C20 H20C 109.5 . .
H20A C20 H20B 109.5 . .
H20A C20 H20C 109.5 . .
H20B C20 H20C 109.5 . .
C19 C21 H21A 109.5 . .
C19 C21 H21B 109.5 . .
C19 C21 H21C 109.5 . .
H21A C21 H21B 109.5 . .
H21A C21 H21C 109.5 . .
H21B C21 H21C 109.5 . .
Y1 C22 H22A 103.9 . .
Y1 C22 H22B 103.9 . .
Si1 C22 Y1 133.2(5) . .
Si1 C22 H22A 103.9 . .
Si1 C22 H22B 103.9 . .
H22A C22 H22B 105.4 . .
O3 C30 H30A 111.5 . .
O3 C30 H30B 111.5 . .
O3 C30 C31 101(2) . .
H30A C30 H30B 109.3 . .
C31 C30 H30A 111.5 . .
C31 C30 H30B 111.5 . .
O3 C30A H30C 110.0 . .
O3 C30A H30D 110.0 . .
O3 C30A C31A 108(3) . .
H30C C30A H30D 108.4 . .
C31A C30A H30C 110.0 . .
C31A C30A H30D 110.0 . .
C30 C31 H31A 112.0 . .
C30 C31 H31B 112.0 . .
C30 C31 C32 99(2) . .
H31A C31 H31B 109.7 . .
C32 C31 H31A 112.0 . .
C32 C31 H31B 112.0 . .
C30A C31A H31C 113.3 . .
C30A C31A H31D 113.3 . .
C30A C31A C32A 92(2) . .
H31C C31A H31D 110.6 . .
C32A C31A H31C 113.3 . .
C32A C31A H31D 113.3 . .
C31 C32 H32A 112.1 . .
C31 C32 H32B 112.1 . .
H32A C32 H32B 109.7 . .
C33 C32 C31 98.6(17) . .
C33 C32 H32A 112.1 . .
C33 C32 H32B 112.1 . .
C31A C32A H32C 112.8 . .
C31A C32A H32D 112.8 . .
H32C C32A H32D 110.2 . .
C33A C32A C31A 95(2) . .
C33A C32A H32C 112.8 . .
C33A C32A H32D 112.8 . .
O3 C33 C32 104(2) . .
O3 C33 H33A 110.9 . .
O3 C33 H33B 110.9 . .
C32 C33 H33A 110.9 . .
C32 C33 H33B 110.9 . .
H33A C33 H33B 108.9 . .
O3 C33A C32A 105(3) . .
O3 C33A H33C 110.8 . .
O3 C33A H33D 110.8 . .
C32A C33A H33C 110.8 . .
C32A C33A H33D 110.8 . .
H33C C33A H33D 108.9 . .
Si1 C23 H23A 109.5 . .
Si1 C23 H23B 109.5 . .
Si1 C23 H23C 109.5 . .
H23A C23 H23B 109.5 . .
H23A C23 H23C 109.5 . .
H23B C23 H23C 109.5 . .
Si1 C24 H24A 109.5 . .
Si1 C24 H24B 109.5 . .
Si1 C24 H24C 109.5 . .
H24A C24 H24B 109.5 . .
H24A C24 H24C 109.5 . .
H24B C24 H24C 109.5 . .
Si1 C25 H25A 109.5 . .
Si1 C25 H25B 109.5 . .
Si1 C25 H25C 109.5 . .
H25A C25 H25B 109.5 . .
H25A C25 H25C 109.5 . .
H25B C25 H25C 109.5 . .
O2 C26 H26A 109.5 . .
O2 C26 H26B 109.5 . .
H26A C26 H26B 108.1 . .
C27 C26 O2 110.6(17) . .
C27 C26 H26A 109.5 . .
C27 C26 H26B 109.5 . .
C26 C27 H27A 111.0 . .
C26 C27 H27B 111.0 . .
C26 C27 C28 104.0(15) . .
H27A C27 H27B 109.0 . .
C28 C27 H27A 111.0 . .
C28 C27 H27B 111.0 . .
C27 C28 H28A 110.9 . .
C27 C28 H28B 110.9 . .
C27 C28 C29 104.3(13) . .
H28A C28 H28B 108.9 . .
C29 C28 H28A 110.9 . .
C29 C28 H28B 110.9 . .
O2 C29 C28 100.5(13) . .
O2 C29 H29A 111.7 . .
O2 C29 H29B 111.7 . .
C28 C29 H29A 111.7 . .
C28 C29 H29B 111.7 . .
H29A C29 H29B 109.4 . .
Si1 C23' H23D 109.5 . .
Si1 C23' H23E 109.5 . .
Si1 C23' H23F 109.5 . .
H23D C23' H23E 109.5 . .
H23D C23' H23F 109.5 . .
H23E C23' H23F 109.5 . .
Si1 C24' H24D 109.5 . .
Si1 C24' H24E 109.5 . .
Si1 C24' H24F 109.5 . .
H24D C24' H24E 109.5 . .
H24D C24' H24F 109.5 . .
H24E C24' H24F 109.5 . .
Si1 C25' H25D 109.5 . .
Si1 C25' H25E 109.5 . .
Si1 C25' H25F 109.5 . .
H25D C25' H25E 109.5 . .
H25D C25' H25F 109.5 . .
H25E C25' H25F 109.5 . .
O2 C26A H26C 111.0 . .
O2 C26A H26D 111.0 . .
O2 C26A C27A 104(2) . .
H26C C26A H26D 109.0 . .
C27A C26A H26C 111.0 . .
C27A C26A H26D 111.0 . .
C26A C27A H27C 110.5 . .
C26A C27A H27D 110.5 . .
H27C C27A H27D 108.7 . .
C28A C27A C26A 106(2) . .
C28A C27A H27C 110.5 . .
C28A C27A H27D 110.5 . .
C27A C28A H28C 109.7 . .
C27A C28A H28D 109.7 . .
C27A C28A C29A 110(2) . .
H28C C28A H28D 108.2 . .
C29A C28A H28C 109.7 . .
C29A C28A H28D 109.7 . .
O2 C29A C28A 100.2(15) . .
O2 C29A H29C 111.7 . .
O2 C29A H29D 111.7 . .
C28A C29A H29C 111.7 . .
C28A C29A H29D 111.7 . .
H29C C29A H29D 109.5 . .

loop_
_geom_bond_atom_site_label_1
_geom_bond_atom_site_label_2
_geom_bond_distance
_geom_bond_site_symmetry_2
Y1 Y1 3.8167(15) 3_756
Y1 O1 2.274(4) 3_756
Y1 O1 2.269(4) .
Y1 O2 2.358(5) .
Y1 O3 2.450(5) .
Y1 N1 2.367(6) .
Y1 C22 2.376(6) .
Si1 C22 1.821(8) .
Si1 C23 1.891(10) .
Si1 C24 1.850(11) .
Si1 C25 1.867(11) .
Si1 C23' 1.877(12) .
Si1 C24' 1.907(13) .
Si1 C25' 1.904(12) .
O1 C9 1.336(7) .
O2 C26 1.49(2) .
O2 C29 1.44(2) .
O2 C26A 1.45(3) .
O2 C29A 1.48(3) .
O3 C30 1.46(4) .
O3 C30A 1.41(5) .
O3 C33 1.45(4) .
O3 C33A 1.45(5) .
N1 C1 1.389(8) .
N1 C8 1.383(8) .
N2 C9 1.298(8) .
N2 C10 1.424(8) .
C1 C2 1.385(9) .
C1 C9 1.451(9) .
C2 H2 0.9300 .
C2 C3 1.395(10) .
C3 C4 1.404(10) .
C3 C8 1.408(10) .
C4 H4 0.9300 .
C4 C5 1.359(10) .
C5 H5 0.9300 .
C5 C6 1.374(11) .
C6 H6 0.9300 .
C6 C7 1.360(10) .
C7 H7 0.9300 .
C7 C8 1.391(10) .
C10 C11 1.408(10) .
C10 C15 1.395(10) .
C11 C12 1.397(10) .
C11 C16 1.503(11) .
C12 H12 0.9300 .
C12 C13 1.359(11) .
C13 H13 0.9300 .
C13 C14 1.374(11) .
C14 H14 0.9300 .
C14 C15 1.401(10) .
C15 C19 1.513(10) .
C16 H16 0.9800 .
C16 C17 1.520(11) .
C16 C18 1.483(12) .
C17 H17A 0.9600 .
C17 H17B 0.9600 .
C17 H17C 0.9600 .
C18 H18A 0.9600 .
C18 H18B 0.9600 .
C18 H18C 0.9600 .
C19 H19 0.9800 .
C19 C20 1.529(11) .
C19 C21 1.536(10) .
C20 H20A 0.9600 .
C20 H20B 0.9600 .
C20 H20C 0.9600 .
C21 H21A 0.9600 .
C21 H21B 0.9600 .
C21 H21C 0.9600 .
C22 H22A 0.9700 .
C22 H22B 0.9700 .
C30 H30A 0.9700 .
C30 H30B 0.9700 .
C30 C31 1.54(3) .
C30A H30C 0.9700 .
C30A H30D 0.9700 .
C30A C31A 1.548(10) .
C31 H31A 0.9700 .
C31 H31B 0.9700 .
C31 C32 1.62(3) .
C31A H31C 0.9700 .
C31A H31D 0.9700 .
C31A C32A 1.58(3) .
C32 H32A 0.9700 .
C32 H32B 0.9700 .
C32 C33 1.55(4) .
C32A H32C 0.9700 .
C32A H32D 0.9700 .
C32A C33A 1.47(5) .
C33 H33A 0.9700 .
C33 H33B 0.9700 .
C33A H33C 0.9700 .
C33A H33D 0.9700 .
C23 H23A 0.9600 .
C23 H23B 0.9600 .
C23 H23C 0.9600 .
C24 H24A 0.9600 .
C24 H24B 0.9600 .
C24 H24C 0.9600 .
C25 H25A 0.9600 .
C25 H25B 0.9600 .
C25 H25C 0.9600 .
C26 H26A 0.9700 .
C26 H26B 0.9700 .
C26 C27 1.41(3) .
C27 H27A 0.9700 .
C27 H27B 0.9700 .
C27 C28 1.530(9) .
C28 H28A 0.9700 .
C28 H28B 0.9700 .
C28 C29 1.558(10) .
C29 H29A 0.9700 .
C29 H29B 0.9700 .
C23' H23D 0.9600 .
C23' H23E 0.9600 .
C23' H23F 0.9600 .
C24' H24D 0.9600 .
C24' H24E 0.9600 .
C24' H24F 0.9600 .
C25' H25D 0.9600 .
C25' H25E 0.9600 .
C25' H25F 0.9600 .
C26A H26C 0.9700 .
C26A H26D 0.9700 .
C26A C27A 1.51(4) .
C27A H27C 0.9700 .
C27A H27D 0.9700 .
C27A C28A 1.36(2) .
C28A H28C 0.9700 .
C28A H28D 0.9700 .
C28A C29A 1.51(3) .
C29A H29C 0.9700 .
C29A H29D 0.9700 .

loop_
_geom_torsion_atom_site_label_1
_geom_torsion_atom_site_label_2
_geom_torsion_atom_site_label_3
_geom_torsion_atom_site_label_4
_geom_torsion
_geom_torsion_site_symmetry_1
Y1 O1 C9 N2 -170.3(4) .
Y1 O1 C9 N2 -13.5(8) 3_756
Y1 O1 C9 C1 10.2(8) .
Y1 O1 C9 C1 167.0(4) 3_756
Y1 O2 C26 C27 -153.3(12) .
Y1 O2 C29 C28 139.8(10) .
Y1 O2 C26A C27A -172.6(12) .
Y1 O2 C29A C28A -171.0(13) .
Y1 O3 C30 C31 163.1(11) .
Y1 O3 C30A C31A -160.3(16) .
Y1 O3 C33 C32 164.7(12) .
Y1 O3 C33A C32A -161.2(13) .
Y1 N1 C1 C2 176.2(5) .
Y1 N1 C1 C9 -1.5(8) .
Y1 N1 C8 C3 -175.2(5) .
Y1 N1 C8 C7 7.1(13) .
O2 C26 C27 C28 2(2) .
O2 C26A C27A C28A -20(3) .
O3 C30 C31 C32 44(2) .
O3 C30A C31A C32A -42(3) .
N1 C1 C2 C3 0.5(9) .
N1 C1 C9 O1 -5.0(9) .
N1 C1 C9 N2 175.7(7) .
N2 C10 C11 C12 177.6(7) .
N2 C10 C11 C16 -5.1(12) .
N2 C10 C15 C14 -176.2(7) .
N2 C10 C15 C19 2.0(12) .
C1 N1 C8 C3 1.4(8) .
C1 N1 C8 C7 -176.4(8) .
C1 C2 C3 C4 177.8(8) .
C1 C2 C3 C8 0.3(8) .
C2 C1 C9 O1 177.8(7) .
C2 C1 C9 N2 -1.5(14) .
C2 C3 C4 C5 -176.0(8) .
C2 C3 C8 N1 -1.1(9) .
C2 C3 C8 C7 176.9(7) .
C3 C4 C5 C6 -1.2(12) .
C4 C3 C8 N1 -179.1(6) .
C4 C3 C8 C7 -1.1(11) .
C4 C5 C6 C7 1.0(13) .
C5 C6 C7 C8 -0.8(13) .
C6 C7 C8 N1 178.4(7) .
C6 C7 C8 C3 0.8(12) .
C8 N1 C1 C2 -1.2(8) .
C8 N1 C1 C9 -178.9(6) .
C8 C3 C4 C5 1.2(11) .
C9 N2 C10 C11 104.7(8) .
C9 N2 C10 C15 -81.4(10) .
C9 C1 C2 C3 177.8(8) .
C10 N2 C9 O1 179.3(6) .
C10 N2 C9 C1 -1.4(12) .
C10 C11 C12 C13 -2.4(13) .
C10 C11 C16 C17 143.4(9) .
C10 C11 C16 C18 -90.8(10) .
C10 C15 C19 C20 -117.2(8) .
C10 C15 C19 C21 119.0(8) .
C11 C10 C15 C14 -2.4(12) .
C11 C10 C15 C19 175.9(7) .
C11 C12 C13 C14 0.0(14) .
C12 C11 C16 C17 -39.3(12) .
C12 C11 C16 C18 86.4(10) .
C12 C13 C14 C15 1.2(14) .
C13 C14 C15 C10 0.0(12) .
C13 C14 C15 C19 -178.3(8) .
C14 C15 C19 C20 61.0(10) .
C14 C15 C19 C21 -62.8(10) .
C15 C10 C11 C12 3.6(12) .
C15 C10 C11 C16 -179.2(7) .
C16 C11 C12 C13 -179.7(8) .
C30 O3 C33 C32 -7(3) .
C30 C31 C32 C33 -47(3) .
C30A O3 C33A C32A 28(3) .
C30A C31A C32A C33A 55(3) .
C31 C32 C33 O3 34(3) .
C31A C32A C33A O3 -54(3) .
C33 O3 C30 C31 -25(2) .
C33A O3 C30A C31A 11(3) .
C23 Si1 C22 Y1 -168.5(8) .
C24 Si1 C22 Y1 -48.9(10) .
C25 Si1 C22 Y1 71.9(9) .
C26 O2 C29 C28 -36.0(15) .
C26 C27 C28 C29 -24(2) .
C27 C28 C29 O2 37.1(17) .
C29 O2 C26 C27 23.2(18) .
C23' Si1 C22 Y1 163.4(9) .
C24' Si1 C22 Y1 -76.9(10) .
C25' Si1 C22 Y1 36.1(11) .
C26A O2 C29A C28A 15(2) .
C26A C27A C28A C29A 31(3) .
C27A C28A C29A O2 -29(3) .
C29A O2 C26A C27A 2(2) .
